data_4511494
loop_
_publ_author_name
'Chen, Wen-Tong'
'Wang, Ming-Sheng'
'Cai, Li-Zhen'
'Xu, Gang'
'Akitsu, Takashiro'
'Akita-Tanaka, Motoko'
Guo,
'Huang, Jin-Shun'

_publ_section_title
;
 An Effective Approach to Layered Structures of Hybrid Prussian Blue
 Complexes:&#x2009; Monolayered
 [Sm(DMF)2(H2O)3(\m-CN)3M(CN)3]n&#x00B7;nH2O and Bilayered
 [Sm(DMF)(H2O)3(\m-CN)4M(CN)2]n&#x00B7;nH2O (M = Fe, Co)
;
_journal_issue 8
_journal_name_full 'Crystal Growth &amp; Design'
_journal_page_first 1738
_journal_paper_doi 10.1021/cg060199c
_journal_volume 6
_journal_year 2006
_chemical_formula_moiety Sm(DMF)(H2O)3Co(CN)6.H2O
_chemical_formula_sum 'C9 H15 Co N7 O5 Sm'
_chemical_formula_weight 510.56
_chemical_melting_point ?
_chemical_name_common Sm(DMF)(H2O)3Co(CN)6.H2O
_chemical_name_systematic Sm(DMF)(H2O)3Co(CN)6.H2O
_space_group_IT_number 2
_symmetry_cell_setting triclinic
_symmetry_space_group_name_Hall '-P 1'
_symmetry_space_group_name_H-M 'P -1'
_atom_sites_solution_hydrogens geom
_atom_sites_solution_primary direct
_atom_sites_solution_secondary difmap
_audit_creation_method SHELXL-97
_cell_angle_alpha 78.759(2)
_cell_angle_beta 85.256(2)
_cell_angle_gamma 79.314(2)
_cell_formula_units_Z 2
_cell_length_a 7.5205(10)
_cell_length_b 9.0527(12)
_cell_length_c 12.9486(17)
_cell_measurement_temperature 293(2)
_cell_volume 848.65(19)
_computing_cell_refinement 'Siemens SMART & SAINT'
_computing_data_collection 'Siemens SMART'
_computing_data_reduction 'Siemens SAINT'
_computing_publication_material 'Siemens SHELXTL^TM^ 5'
_computing_structure_refinement 'Siemens SHELXTL^TM^ 5'
_computing_structure_solution 'Siemens SHELXTL^TM^ 5'
_diffrn_ambient_temperature 293(2)
_diffrn_measured_fraction_theta_full 0.988
_diffrn_measured_fraction_theta_max 0.988
_diffrn_measurement_device_type 'Siemens SMART CCD'
_diffrn_measurement_method \w
_diffrn_radiation_monochromator graphite
_diffrn_radiation_source 'fine-focus sealed tube'
_diffrn_radiation_type MoK\a
_diffrn_radiation_wavelength 0.71073
_diffrn_reflns_av_R_equivalents 0.0660
_diffrn_reflns_av_sigmaI/netI 0.1391
_diffrn_reflns_limit_h_max 8
_diffrn_reflns_limit_h_min -8
_diffrn_reflns_limit_k_max 10
_diffrn_reflns_limit_k_min -10
_diffrn_reflns_limit_l_max 9
_diffrn_reflns_limit_l_min -15
_diffrn_reflns_number 4470
_diffrn_reflns_theta_full 25.03
_diffrn_reflns_theta_max 25.03
_diffrn_reflns_theta_min 3.06
_exptl_absorpt_coefficient_mu 4.436
_exptl_absorpt_correction_T_max 1.000000
_exptl_absorpt_correction_T_min 0.601395
_exptl_absorpt_correction_type multi-scan
_exptl_absorpt_process_details 'SADABS (Siemens Smart CCD)'
_exptl_crystal_colour yellow
_exptl_crystal_density_diffrn 1.998
_exptl_crystal_density_meas ?
_exptl_crystal_density_method 'not measured'
_exptl_crystal_description block
_exptl_crystal_F_000 494
_exptl_crystal_size_max 0.14
_exptl_crystal_size_mid 0.12
_exptl_crystal_size_min 0.06
_refine_diff_density_max 1.269
_refine_diff_density_min -1.311
_refine_diff_density_rms 0.272
_refine_ls_extinction_coef 0
_refine_ls_extinction_method none
_refine_ls_goodness_of_fit_ref 1.029
_refine_ls_hydrogen_treatment mixed
_refine_ls_matrix_type full
_refine_ls_number_parameters 212
_refine_ls_number_reflns 2957
_refine_ls_number_restraints 13
_refine_ls_restrained_S_all 1.027
_refine_ls_R_factor_all 0.1068
_refine_ls_R_factor_gt 0.0653
_refine_ls_shift/su_max 0.014
_refine_ls_shift/su_mean 0.000
_refine_ls_structure_factor_coef Fsqd
_refine_ls_weighting_details 'calc w=1/[\s^2^(Fo^2^)+(0.0500P)^2^+0.0000P] where P=(Fo^2^+2Fc^2^)/3'
_refine_ls_weighting_scheme calc
_refine_ls_wR_factor_gt 0.1227
_refine_ls_wR_factor_ref 0.1423
_reflns_number_gt 2119
_reflns_number_total 2957
_reflns_threshold_expression >2sigma(I)
_cod_data_source_file cg060199csi20060406_060643.cif
_cod_data_source_block 2
_cod_depositor_comments
;
The following automatic conversions were performed:

'_chemical_melting_point' value 'not measured' was changed to '?' -
the value is undefined or not
given.

'_exptl_absorpt_correction_type' value 'Multi-scan' changed
to 'multi-scan' according to
/usr/data/users/saulius/automatic-downloads/retrospective/ACS/lib/dictionaries/cif_core.dic
dictionary named 'cif_core.dic' version 2.4.2 from 2011-04-26.

Automatic conversion script
Id: cif_fix_values 2281 2013-09-26 08:29:07Z andrius 

The following automatic conversions were performed:

'_exptl_crystal_density_meas' value 'not measured' was changed to '?'
- the value is perceived as not measured.

Automatic conversion script
Id: cif_fix_values 3008 2015-01-20 13:52:24Z robertas 
;
_cod_original_sg_symbol_H-M P-1
_cod_database_code 4511494

loop_
_symmetry_equiv_pos_as_xyz
'x, y, z'
'-x, -y, -z'

loop_
_atom_site_label
_atom_site_type_symbol
_atom_site_fract_x
_atom_site_fract_y
_atom_site_fract_z
_atom_site_U_iso_or_equiv
_atom_site_adp_type
_atom_site_occupancy
_atom_site_symmetry_multiplicity
_atom_site_calc_flag
_atom_site_refinement_flags
Sm1 Sm 0.17568(4) 0.73528(3) 0.19630(2) 0.01684(7) Uani 1 1 d .
Co1 Co -0.22649(9) 1.27785(7) 0.22060(5) 0.0157(2) Uani 1 1 d .
C1 C -0.2271(7) 1.3208(6) 0.0737(4) 0.0232(16) Uani 1 1 d .
C2 C -0.3728(8) 1.1255(7) 0.2201(4) 0.0318(18) Uani 1 1 d .
C3 C -0.2297(7) 1.2373(6) 0.3700(4) 0.0238(16) Uani 1 1 d .
C4 C -0.0729(7) 1.4225(6) 0.2166(4) 0.0192(15) Uani 1 1 d .
C5 C -0.4356(7) 1.4297(6) 0.2238(4) 0.0216(16) Uani 1 1 d .
C6 C -0.0254(7) 1.1222(6) 0.2125(4) 0.0219(16) Uani 1 1 d .
N1 N -0.2246(6) 1.3432(5) -0.0172(4) 0.0281(14) Uani 1 1 d .
N2 N -0.4503(7) 1.0304(5) 0.2179(4) 0.0429(16) Uani 1 1 d .
N3 N -0.2377(7) 1.2125(5) 0.4591(4) 0.0357(16) Uani 1 1 d .
N4 N 0.0253(6) 1.5049(5) 0.2117(4) 0.0282(14) Uani 1 1 d .
N5 N -0.5686(6) 1.5203(5) 0.2211(3) 0.0288(15) Uani 1 1 d .
N6 N 0.0835(6) 1.0200(5) 0.2025(4) 0.0257(14) Uani 1 1 d .
O11 O -0.0260(5) 0.7340(4) 0.3411(3) 0.0343(12) Uani 1 1 d .
C11 C -0.0980(7) 0.8004(6) 0.4152(4) 0.0275(16) Uani 1 1 d U
H11A H -0.0702 0.8953 0.4183 0.033 Uiso 1 1 calc R
N11 N -0.2084(6) 0.7430(5) 0.4869(3) 0.0262(14) Uani 1 1 d .
C12 C -0.2850(9) 0.8202(7) 0.5744(5) 0.044(2) Uani 1 1 d U
H12A H -0.2444 0.9165 0.5661 0.066 Uiso 1 1 calc R
H12B H -0.2458 0.7573 0.6399 0.066 Uiso 1 1 calc R
H12C H -0.4148 0.8372 0.5744 0.066 Uiso 1 1 calc R
C13 C -0.2597(8) 0.5958(6) 0.4886(5) 0.042(2) Uani 1 1 d .
H13A H -0.2036 0.5547 0.4285 0.063 Uiso 1 1 calc R
H13B H -0.3890 0.6082 0.4863 0.063 Uiso 1 1 calc R
H13C H -0.2205 0.5270 0.5520 0.063 Uiso 1 1 calc R
O1W O 0.3527(5) 0.7879(4) 0.3308(3) 0.0333(12) Uani 1 1 d .
H1WA H 0.4588 0.7477 0.3232 0.050 Uiso 1 1 calc R
O2W O -0.0975(5) 0.8448(5) 0.0991(3) 0.0505(14) Uani 1 1 d .
H2WA H -0.1245 0.7807 0.0691 0.076 Uiso 1 1 calc R
O3W O 0.4116(5) 0.8602(4) 0.0934(3) 0.0318(12) Uani 1 1 d .
H3WA H 0.4809 0.7981 0.0642 0.048 Uiso 1 1 calc R
O4W O 0.7014(6) 0.7194(4) -0.0301(3) 0.0489(15) Uani 1 1 d D
H4WA H 0.723(9) 0.6331(6) -0.0439(11) 0.07(2) Uiso 1 1 d D

loop_
_atom_site_aniso_label
_atom_site_aniso_U_11
_atom_site_aniso_U_22
_atom_site_aniso_U_33
_atom_site_aniso_U_23
_atom_site_aniso_U_13
_atom_site_aniso_U_12
Sm1 0.01553(13) 0.01554(12) 0.01874(13) -0.00529(10) 0.00136(10) 0.00046(10)
Co1 0.0139(3) 0.0139(3) 0.0188(4) -0.0051(3) 0.0010(3) 0.0001(3)
C1 0.015(3) 0.025(3) 0.030(3) -0.009(2) 0.007(2) -0.004(2)
C2 0.020(3) 0.042(3) 0.029(3) -0.013(3) 0.003(3) 0.009(3)
C3 0.036(3) 0.022(3) 0.015(3) -0.003(2) -0.005(2) -0.009(2)
C4 0.015(3) 0.027(3) 0.017(3) -0.009(2) 0.004(2) -0.005(2)
C5 0.021(3) 0.025(3) 0.019(3) -0.002(2) -0.006(2) -0.004(2)
C6 0.025(3) 0.023(3) 0.014(3) 0.003(2) 0.003(2) -0.002(2)
N1 0.023(2) 0.032(2) 0.028(3) -0.008(2) 0.002(2) -0.002(2)
N2 0.037(3) 0.048(3) 0.055(3) -0.024(2) 0.005(2) -0.024(2)
N3 0.043(3) 0.045(3) 0.018(3) -0.004(2) 0.002(2) -0.008(2)
N4 0.023(2) 0.026(2) 0.038(3) -0.014(2) 0.001(2) -0.004(2)
N5 0.016(2) 0.039(3) 0.029(3) -0.014(2) 0.003(2) 0.007(2)
N6 0.022(2) 0.019(2) 0.036(3) -0.008(2) -0.007(2) 0.0046(19)
O11 0.036(2) 0.044(2) 0.027(2) -0.0163(18) 0.0096(18) -0.0101(18)
C11 0.021(3) 0.032(3) 0.027(3) 0.004(2) 0.010(2) -0.012(2)
N11 0.016(2) 0.031(2) 0.028(3) -0.003(2) 0.008(2) -0.004(2)
C12 0.044(4) 0.056(4) 0.027(3) -0.015(3) 0.016(3) 0.003(3)
C13 0.047(4) 0.033(3) 0.046(4) -0.005(3) 0.021(3) -0.020(3)
O1W 0.036(2) 0.037(2) 0.025(2) -0.0146(17) -0.0012(18) 0.0071(19)
O2W 0.039(2) 0.051(2) 0.070(3) -0.035(2) -0.017(2) 0.004(2)
O3W 0.035(2) 0.0321(19) 0.034(2) -0.0189(17) 0.0197(18) -0.0162(17)
O4W 0.044(3) 0.052(3) 0.054(3) -0.022(2) 0.005(2) -0.006(2)

loop_
_atom_type_symbol
_atom_type_description
_atom_type_scat_dispersion_real
_atom_type_scat_dispersion_imag
_atom_type_scat_source
C C 0.0033 0.0016 'International Tables Vol C Tables 4.2.6.8 and 6.1.1.4'
H H 0.0000 0.0000 'International Tables Vol C Tables 4.2.6.8 and 6.1.1.4'
N N 0.0061 0.0033 'International Tables Vol C Tables 4.2.6.8 and 6.1.1.4'
O O 0.0106 0.0060 'International Tables Vol C Tables 4.2.6.8 and 6.1.1.4'
Co Co 0.3494 0.9721 'International Tables Vol C Tables 4.2.6.8 and 6.1.1.4'
Sm Sm -0.1638 3.4418 'International Tables Vol C Tables 4.2.6.8 and 6.1.1.4'

loop_
_geom_angle_atom_site_label_1
_geom_angle_atom_site_label_2
_geom_angle_atom_site_label_3
_geom_angle
_geom_angle_site_symmetry_1
_geom_angle_site_symmetry_3
O11 Sm1 O3W 145.70(14) . .
O11 Sm1 O1W 77.09(14) . .
O3W Sm1 O1W 76.58(13) . .
O11 Sm1 O2W 83.14(14) . .
O3W Sm1 O2W 104.01(13) . .
O1W Sm1 O2W 140.45(13) . .
O11 Sm1 N5 112.79(13) . 1_645
O3W Sm1 N5 80.83(13) . 1_645
O1W Sm1 N5 74.96(14) . 1_645
O2W Sm1 N5 144.60(16) . 1_645
O11 Sm1 N4 72.63(15) . 1_545
O3W Sm1 N4 141.50(14) . 1_545
O1W Sm1 N4 125.76(13) . 1_545
O2W Sm1 N4 78.51(14) . 1_545
N5 Sm1 N4 76.88(15) 1_645 1_545
O11 Sm1 N1 141.83(15) . 2_575
O3W Sm1 N1 70.43(14) . 2_575
O1W Sm1 N1 139.21(14) . 2_575
O2W Sm1 N1 72.33(14) . 2_575
N5 Sm1 N1 76.68(14) 1_645 2_575
N4 Sm1 N1 74.10(15) 1_545 2_575
O11 Sm1 N6 77.55(13) . .
O3W Sm1 N6 74.05(13) . .
O1W Sm1 N6 73.15(13) . .
O2W Sm1 N6 69.29(14) . .
N5 Sm1 N6 143.04(15) 1_645 .
N4 Sm1 N6 138.16(14) 1_545 .
N1 Sm1 N6 118.04(14) 2_575 .
C1 Co1 C6 89.5(2) . .
C1 Co1 C4 89.8(2) . .
C6 Co1 C4 90.9(2) . .
C1 Co1 C5 88.5(2) . .
C6 Co1 C5 176.8(3) . .
C4 Co1 C5 91.6(2) . .
C1 Co1 C3 178.9(2) . .
C6 Co1 C3 91.6(2) . .
C4 Co1 C3 90.2(2) . .
C5 Co1 C3 90.4(2) . .
C1 Co1 C2 88.6(2) . .
C6 Co1 C2 86.5(2) . .
C4 Co1 C2 177.0(2) . .
C5 Co1 C2 90.9(2) . .
C3 Co1 C2 91.5(2) . .
N1 C1 Co1 178.0(5) . .
N2 C2 Co1 176.0(5) . .
N3 C3 Co1 177.6(5) . .
N4 C4 Co1 176.7(5) . .
N5 C5 Co1 176.0(5) . .
N6 C6 Co1 172.1(5) . .
C1 N1 Sm1 154.3(4) . 2_575
C4 N4 Sm1 166.3(4) . 1_565
C5 N5 Sm1 171.6(4) . 1_465
C6 N6 Sm1 150.1(4) . .
C11 O11 Sm1 147.5(4) . .
O11 C11 N11 123.2(5) . .
O11 C11 H11A 118.4 . .
N11 C11 H11A 118.4 . .
C11 N11 C13 122.3(5) . .
C11 N11 C12 122.0(5) . .
C13 N11 C12 115.6(5) . .
N11 C12 H12A 109.5 . .
N11 C12 H12B 109.5 . .
H12A C12 H12B 109.5 . .
N11 C12 H12C 109.5 . .
H12A C12 H12C 109.5 . .
H12B C12 H12C 109.5 . .
N11 C13 H13A 109.5 . .
N11 C13 H13B 109.5 . .
H13A C13 H13B 109.5 . .
N11 C13 H13C 109.5 . .
H13A C13 H13C 109.5 . .
H13B C13 H13C 109.5 . .
Sm1 O1W H1WA 109.5 . .
Sm1 O2W H2WA 109.5 . .
Sm1 O3W H3WA 109.5 . .
O4W O4W H4WA 0(10) 1 .

loop_
_geom_bond_atom_site_label_1
_geom_bond_atom_site_label_2
_geom_bond_distance
_geom_bond_site_symmetry_2
Sm1 O11 2.311(4) .
Sm1 O3W 2.442(4) .
Sm1 O1W 2.444(4) .
Sm1 O2W 2.444(4) .
Sm1 N5 2.462(4) 1_645
Sm1 N4 2.518(5) 1_545
Sm1 N1 2.534(5) 2_575
Sm1 N6 2.557(4) .
Co1 C1 1.866(5) .
Co1 C6 1.877(5) .
Co1 C4 1.891(5) .
Co1 C5 1.890(5) .
Co1 C3 1.897(5) .
Co1 C2 1.919(6) .
C1 N1 1.154(7) .
C2 N2 1.130(8) .
C3 N3 1.129(7) .
C4 N4 1.134(7) .
C5 N5 1.168(6) .
C6 N6 1.137(6) .
N1 Sm1 2.534(5) 2_575
N4 Sm1 2.518(5) 1_565
N5 Sm1 2.462(4) 1_465
O11 C11 1.262(7) .
C11 N11 1.291(7) .
C11 H11A 0.9300 .
N11 C13 1.450(7) .
N11 C12 1.468(8) .
C12 H12A 0.9600 .
C12 H12B 0.9600 .
C12 H12C 0.9600 .
C13 H13A 0.9600 .
C13 H13B 0.9600 .
C13 H13C 0.9600 .
O1W H1WA 0.8200 .
O2W H2WA 0.8200 .
O3W H3WA 0.8200 .
O4W O4W 0.000(12) 1
O4W H4WA 0.819(7) .

loop_
_geom_hbond_atom_site_label_D
_geom_hbond_atom_site_label_H
_geom_hbond_atom_site_label_A
_geom_hbond_distance_DH
_geom_hbond_distance_HA
_geom_hbond_distance_DA
_geom_hbond_angle_DHA
_geom_hbond_site_symmetry_A
O2W H2WA O4W 0.82 2.12 2.858(6) 149.5 1_455
O2W H2WA N1 0.82 2.74 2.939(6) 95.8 2_575
O3W H3WA O4W 0.82 2.08 2.850(5) 156.9 1
